data_2207450
loop_
_publ_author_name
'Balasubramanian Sridhar'
'Krishnan Ravikumar'

_publ_section_title
;1,4-Dihydro-6-methyl-5-(<i>N</i>-methylcarbamoyl)-4-(4-nitrophenyl)pyrimidine-2(3<i>H</i>)-thione
 monohydrate
;
_journal_coeditor_code BT6775
_journal_issue 12
_journal_name_full 'Acta Crystallographica Section E'
_journal_page_first o4130
_journal_page_last o4132
_journal_paper_doi 10.1107/S1600536805037098
_journal_volume 61
_journal_year 2005
_chemical_formula_iupac 'C13 H14 N4 O3 S, H2 O'
_chemical_formula_moiety 'C13 H14 N4 O3 S, H2 O'
_chemical_formula_sum 'C13 H16 N4 O4 S'
_chemical_formula_weight 324.36
_chemical_name_systematic
;
1,4-Dihydro-6-methyl-5-(N-methylcarbamoyl)-4-(4-nitrophenyl)pyrimidine-
2(3H)-thione monohydrate
;
_space_group_IT_number 2
_symmetry_cell_setting triclinic
_symmetry_space_group_name_Hall '-P 1'
_symmetry_space_group_name_H-M 'P -1'
_atom_sites_solution_hydrogens geom
_atom_sites_solution_primary direct
_atom_sites_solution_secondary difmap
_audit_creation_method SHELXL-97
_cell_angle_alpha 81.414(2)
_cell_angle_beta 84.968(2)
_cell_angle_gamma 86.248(2)
_cell_formula_units_Z 2
_cell_length_a 4.8373(5)
_cell_length_b 9.8906(11)
_cell_length_c 16.0930(17)
_cell_measurement_reflns_used 5088
_cell_measurement_temperature 273(2)
_cell_measurement_theta_max 27.98
_cell_measurement_theta_min 2.29
_cell_volume 757.32(14)
_computing_cell_refinement 'SAINT (Bruker, 2001)'
_computing_data_collection 'SMART (Bruker, 2001)'
_computing_data_reduction SAINT
_computing_molecular_graphics 'SHELXTL/PC (Sheldrick, 1990)'
_computing_publication_material SHELXL97
_computing_structure_refinement 'SHELXL97 (Sheldrick, 1997)'
_computing_structure_solution 'SHELXS97 (Sheldrick, 1997)'
_diffrn_ambient_temperature 273(2)
_diffrn_measured_fraction_theta_full 0.998
_diffrn_measured_fraction_theta_max 0.998
_diffrn_measurement_device 'Bruker SMART APEX CCD area-detector'
_diffrn_measurement_device_type 'CCD Area Detector'
_diffrn_measurement_method \w
_diffrn_radiation_monochromator graphite
_diffrn_radiation_source 'fine-focus sealed tube'
_diffrn_radiation_type MoK\a
_diffrn_radiation_wavelength 0.71073
_diffrn_reflns_av_R_equivalents 0.0194
_diffrn_reflns_av_sigmaI/netI 0.0196
_diffrn_reflns_limit_h_max 5
_diffrn_reflns_limit_h_min -5
_diffrn_reflns_limit_k_max 11
_diffrn_reflns_limit_k_min -11
_diffrn_reflns_limit_l_max 19
_diffrn_reflns_limit_l_min -19
_diffrn_reflns_number 7319
_diffrn_reflns_theta_full 25.00
_diffrn_reflns_theta_max 25.00
_diffrn_reflns_theta_min 2.09
_diffrn_standards_number 0
_exptl_absorpt_coefficient_mu 0.238
_exptl_absorpt_correction_type none
_exptl_crystal_colour colorless
_exptl_crystal_density_diffrn 1.422
_exptl_crystal_density_method 'not measured'
_exptl_crystal_description block
_exptl_crystal_F_000 340
_exptl_crystal_size_max 0.23
_exptl_crystal_size_mid 0.12
_exptl_crystal_size_min 0.09
_refine_diff_density_max 0.272
_refine_diff_density_min -0.199
_refine_ls_extinction_method none
_refine_ls_goodness_of_fit_ref 1.028
_refine_ls_hydrogen_treatment mixed
_refine_ls_matrix_type full
_refine_ls_number_parameters 203
_refine_ls_number_reflns 2669
_refine_ls_number_restraints 0
_refine_ls_restrained_S_all 1.028
_refine_ls_R_factor_all 0.0459
_refine_ls_R_factor_gt 0.0430
_refine_ls_shift/su_max 0.001
_refine_ls_shift/su_mean 0.000
_refine_ls_structure_factor_coef Fsqd
_refine_ls_weighting_details 'calc w = 1/[\s^2^(Fo^2^)+(0.0786P)^2^+0.2758P] where P = (Fo^2^+2Fc^2^)/3'
_refine_ls_weighting_scheme calc
_refine_ls_wR_factor_gt 0.1255
_refine_ls_wR_factor_ref 0.1291
_reflns_number_gt 2437
_reflns_number_total 2669
_reflns_threshold_expression I>2\s(I)
_cod_data_source_file bt6775.cif
_cod_data_source_block I
_cod_database_code 2207450
_cod_database_fobs_code 2207450

loop_
_symmetry_equiv_pos_as_xyz
'x, y, z'
'-x, -y, -z'

loop_
_atom_site_label
_atom_site_fract_x
_atom_site_fract_y
_atom_site_fract_z
_atom_site_U_iso_or_equiv
_atom_site_adp_type
_atom_site_calc_flag
_atom_site_refinement_flags
_atom_site_occupancy
_atom_site_type_symbol
S1 0.22159(12) 0.32036(5) 1.03144(3) 0.0535(2) Uani d . 1 S
O1 0.7157(7) -0.0868(3) 0.57059(16) 0.1371(12) Uani d . 1 O
O2 0.9306(4) -0.13280(19) 0.68207(15) 0.0870(6) Uani d . 1 O
O32 -0.1496(3) 0.52334(16) 0.64859(9) 0.0531(4) Uani d . 1 O
N1 0.3530(3) 0.47444(16) 0.88578(9) 0.0408(4) Uani d . 1 N
H1 0.4849 0.5018 0.9106 0.049 Uiso calc R 1 H
N5 0.0320(3) 0.31622(16) 0.88289(10) 0.0437(4) Uani d . 1 N
H5 -0.0947 0.2659 0.9098 0.052 Uiso calc R 1 H
N10 0.7519(5) -0.0709(2) 0.64167(15) 0.0692(6) Uani d . 1 N
N33 0.2908(3) 0.58341(16) 0.61511(9) 0.0417(4) Uani d . 1 N
H33 0.4565 0.5788 0.6312 0.050 Uiso calc R 1 H
C2 0.3069(3) 0.53838(18) 0.80380(11) 0.0360(4) Uani d . 1 C
C3 0.1618(3) 0.47495(17) 0.75560(11) 0.0357(4) Uani d . 1 C
C4 0.0511(4) 0.33593(18) 0.79000(11) 0.0388(4) Uani d . 1 C
H4 -0.1369 0.3343 0.7720 0.047 Uiso calc R 1 H
C6 0.2019(4) 0.37278(18) 0.92738(11) 0.0409(4) Uani d . 1 C
C7 0.2299(4) 0.22314(18) 0.75365(11) 0.0392(4) Uani d . 1 C
C8 0.2060(4) 0.2045(2) 0.67065(12) 0.0491(5) Uani d . 1 C
H8 0.0750 0.2578 0.6395 0.059 Uiso calc R 1 H
C9 0.3745(5) 0.1080(2) 0.63396(13) 0.0551(5) Uani d . 1 C
H9 0.3581 0.0957 0.5785 0.066 Uiso calc R 1 H
C10 0.5666(4) 0.0304(2) 0.68112(13) 0.0508(5) Uani d . 1 C
C11 0.5931(4) 0.0437(2) 0.76353(14) 0.0538(5) Uani d . 1 C
H11 0.7228 -0.0111 0.7945 0.065 Uiso calc R 1 H
C12 0.4225(4) 0.1407(2) 0.79972(12) 0.0471(5) Uani d . 1 C
H12 0.4373 0.1506 0.8557 0.057 Uiso calc R 1 H
C21 0.4218(4) 0.67709(19) 0.78349(12) 0.0472(5) Uani d . 1 C
H21A 0.3630 0.7210 0.7302 0.071 Uiso calc R 1 H
H21B 0.6211 0.6681 0.7806 0.071 Uiso calc R 1 H
H21C 0.3553 0.7312 0.8266 0.071 Uiso calc R 1 H
C31 0.0888(3) 0.53147(18) 0.66881(11) 0.0367(4) Uani d . 1 C
C34 0.2435(5) 0.6479(2) 0.53012(12) 0.0554(5) Uani d . 1 C
H34A 0.1820 0.5814 0.4990 0.083 Uiso calc R 1 H
H34B 0.4133 0.6837 0.5028 0.083 Uiso calc R 1 H
H34C 0.1039 0.7211 0.5323 0.083 Uiso calc R 1 H
O1W -0.2550(5) 0.0799(2) 0.98922(15) 0.0898(6) Uani d . 1 O
H1W -0.2063 0.0098 0.9728 0.23(3) Uiso d . 1 H
H2W -0.3607 0.0561 1.0291 0.58(10) Uiso d . 1 H

loop_
_atom_site_aniso_label
_atom_site_aniso_U_11
_atom_site_aniso_U_22
_atom_site_aniso_U_33
_atom_site_aniso_U_12
_atom_site_aniso_U_13
_atom_site_aniso_U_23
S1 0.0707(4) 0.0556(3) 0.0343(3) -0.0093(3) -0.0041(2) -0.0043(2)
O1 0.186(3) 0.141(2) 0.0876(17) 0.077(2) -0.0173(17) -0.0592(16)
O2 0.0750(12) 0.0633(11) 0.1208(17) 0.0150(9) -0.0012(11) -0.0188(11)
O32 0.0327(7) 0.0765(10) 0.0507(8) -0.0022(6) -0.0106(6) -0.0069(7)
N1 0.0436(8) 0.0469(8) 0.0337(8) -0.0087(6) -0.0072(6) -0.0064(6)
N5 0.0430(8) 0.0502(9) 0.0388(8) -0.0157(7) 0.0009(6) -0.0062(7)
N10 0.0747(14) 0.0511(11) 0.0803(15) -0.0015(10) 0.0110(11) -0.0153(10)
N33 0.0349(8) 0.0549(9) 0.0347(8) -0.0019(6) -0.0052(6) -0.0038(7)
C2 0.0343(8) 0.0400(9) 0.0339(9) -0.0011(7) -0.0021(7) -0.0061(7)
C3 0.0318(8) 0.0401(9) 0.0354(9) -0.0018(7) -0.0010(7) -0.0067(7)
C4 0.0361(9) 0.0469(10) 0.0348(9) -0.0099(7) -0.0033(7) -0.0067(7)
C6 0.0422(9) 0.0432(10) 0.0369(9) 0.0003(7) 0.0014(7) -0.0085(7)
C7 0.0416(9) 0.0384(9) 0.0384(9) -0.0121(7) -0.0023(7) -0.0041(7)
C8 0.0611(12) 0.0468(11) 0.0400(10) -0.0019(9) -0.0082(9) -0.0063(8)
C9 0.0750(14) 0.0494(11) 0.0418(10) -0.0078(10) 0.0013(10) -0.0108(9)
C10 0.0538(11) 0.0393(10) 0.0590(13) -0.0079(8) 0.0060(9) -0.0096(9)
C11 0.0539(12) 0.0444(11) 0.0633(13) -0.0023(9) -0.0121(10) -0.0043(9)
C12 0.0542(11) 0.0455(10) 0.0435(10) -0.0069(8) -0.0100(8) -0.0067(8)
C21 0.0581(11) 0.0428(10) 0.0425(10) -0.0116(8) -0.0071(8) -0.0068(8)
C31 0.0319(8) 0.0407(9) 0.0387(9) 0.0021(7) -0.0052(7) -0.0097(7)
C34 0.0614(13) 0.0656(13) 0.0371(10) -0.0033(10) -0.0049(9) 0.0002(9)
O1W 0.0962(14) 0.0797(14) 0.0885(14) -0.0181(11) -0.0064(11) 0.0090(11)

loop_
_atom_type_symbol
_atom_type_description
_atom_type_scat_dispersion_real
_atom_type_scat_dispersion_imag
_atom_type_scat_source
C C 0.0033 0.0016 'International Tables Vol C Tables 4.2.6.8 and 6.1.1.4'
H H 0.0000 0.0000 'International Tables Vol C Tables 4.2.6.8 and 6.1.1.4'
N N 0.0061 0.0033 'International Tables Vol C Tables 4.2.6.8 and 6.1.1.4'
O O 0.0106 0.0060 'International Tables Vol C Tables 4.2.6.8 and 6.1.1.4'
S S 0.1246 0.1234 'International Tables Vol C Tables 4.2.6.8 and 6.1.1.4'

loop_
_geom_angle_atom_site_label_1
_geom_angle_atom_site_label_2
_geom_angle_atom_site_label_3
_geom_angle
C6 N1 C2 123.39(15)
C6 N1 H1 118.3
C2 N1 H1 118.3
C6 N5 C4 123.18(15)
C6 N5 H5 118.4
C4 N5 H5 118.4
O2 N10 O1 123.7(2)
O2 N10 C10 118.4(2)
O1 N10 C10 117.9(2)
C31 N33 C34 122.52(16)
C31 N33 H33 118.7
C34 N33 H33 118.7
C3 C2 N1 118.99(16)
C3 C2 C21 128.00(17)
N1 C2 C21 112.94(15)
C2 C3 C31 125.15(16)
C2 C3 C4 119.69(16)
C31 C3 C4 115.14(14)
N5 C4 C3 109.94(14)
N5 C4 C7 112.41(15)
C3 C4 C7 110.42(14)
N5 C4 H4 108.0
C3 C4 H4 108.0
C7 C4 H4 108.0
N5 C6 N1 117.01(16)
N5 C6 S1 121.41(14)
N1 C6 S1 121.58(14)
C12 C7 C8 118.73(18)
C12 C7 C4 122.19(16)
C8 C7 C4 119.05(16)
C9 C8 C7 120.85(19)
C9 C8 H8 119.6
C7 C8 H8 119.6
C10 C9 C8 118.64(19)
C10 C9 H9 120.7
C8 C9 H9 120.7
C11 C10 C9 122.33(19)
C11 C10 N10 118.7(2)
C9 C10 N10 118.9(2)
C10 C11 C12 118.5(2)
C10 C11 H11 120.7
C12 C11 H11 120.7
C11 C12 C7 120.93(19)
C11 C12 H12 119.5
C7 C12 H12 119.5
C2 C21 H21A 109.5
C2 C21 H21B 109.5
H21A C21 H21B 109.5
C2 C21 H21C 109.5
H21A C21 H21C 109.5
H21B C21 H21C 109.5
O32 C31 N33 122.79(16)
O32 C31 C3 119.91(16)
N33 C31 C3 117.22(14)
N33 C34 H34A 109.5
N33 C34 H34B 109.5
H34A C34 H34B 109.5
N33 C34 H34C 109.5
H34A C34 H34C 109.5
H34B C34 H34C 109.5
H1W O1W H2W 103

loop_
_geom_bond_atom_site_label_1
_geom_bond_atom_site_label_2
_geom_bond_distance
_geom_bond_publ_flag
S1 C6 1.6867(18) ?
O1 N10 1.207(3) y
O2 N10 1.206(3) y
O32 C31 1.236(2) y
N1 C6 1.343(2) ?
N1 C2 1.405(2) ?
N1 H1 0.8600 ?
N5 C6 1.336(2) ?
N5 C4 1.474(2) ?
N5 H5 0.8600 ?
N10 C10 1.477(3) y
N33 C31 1.323(2) ?
N33 C34 1.451(2) ?
N33 H33 0.8600 ?
C2 C3 1.336(2) y
C2 C21 1.494(2) ?
C3 C31 1.488(2) ?
C3 C4 1.517(2) ?
C4 C7 1.522(3) ?
C4 H4 0.9800 ?
C7 C12 1.387(3) ?
C7 C8 1.391(3) ?
C8 C9 1.381(3) ?
C8 H8 0.9300 ?
C9 C10 1.373(3) ?
C9 H9 0.9300 ?
C10 C11 1.370(3) ?
C11 C12 1.385(3) ?
C11 H11 0.9300 ?
C12 H12 0.9300 ?
C21 H21A 0.9600 ?
C21 H21B 0.9600 ?
C21 H21C 0.9600 ?
C34 H34A 0.9600 ?
C34 H34B 0.9600 ?
C34 H34C 0.9600 ?
O1W H1W 0.79 ?
O1W H2W 0.80 ?

loop_
_geom_hbond_atom_site_label_D
_geom_hbond_atom_site_label_H
_geom_hbond_atom_site_label_A
_geom_hbond_site_symmetry_A
_geom_hbond_distance_DH
_geom_hbond_distance_HA
_geom_hbond_distance_DA
_geom_hbond_angle_DHA
N1 H1 S1 2_667 0.86 2.65 3.4586(16) 157
N5 H5 O1W . 0.86 2.22 3.022(3) 155
N33 H33 O32 1_655 0.86 1.98 2.8144(19) 163
O1W H1W O1W 2_557 0.79 2.44 2.860(5) 114
O1W H2W O1W 2_457 0.80 2.43 2.901(4) 119

loop_
_geom_torsion_atom_site_label_1
_geom_torsion_atom_site_label_2
_geom_torsion_atom_site_label_3
_geom_torsion_atom_site_label_4
_geom_torsion
C6 N1 C2 C3 -18.6(3)
C6 N1 C2 C21 158.66(17)
N1 C2 C3 C31 178.01(14)
C21 C2 C3 C31 1.2(3)
N1 C2 C3 C4 -0.1(2)
C21 C2 C3 C4 -176.98(17)
C6 N5 C4 C3 -30.1(2)
C6 N5 C4 C7 93.4(2)
C2 C3 C4 N5 21.6(2)
C31 C3 C4 N5 -156.71(14)
C2 C3 C4 C7 -102.98(18)
C31 C3 C4 C7 78.69(18)
C4 N5 C6 N1 14.9(3)
C4 N5 C6 S1 -166.02(14)
C2 N1 C6 N5 11.3(3)
C2 N1 C6 S1 -167.79(13)
N5 C4 C7 C12 -20.1(2)
C3 C4 C7 C12 103.07(19)
N5 C4 C7 C8 161.89(16)
C3 C4 C7 C8 -74.9(2)
C12 C7 C8 C9 -1.4(3)
C4 C7 C8 C9 176.72(17)
C7 C8 C9 C10 0.0(3)
C8 C9 C10 C11 1.3(3)
C8 C9 C10 N10 -178.58(18)
O2 N10 C10 C11 -4.1(3)
O1 N10 C10 C11 175.9(3)
O2 N10 C10 C9 175.7(2)
O1 N10 C10 C9 -4.2(4)
C9 C10 C11 C12 -1.1(3)
N10 C10 C11 C12 178.75(18)
C10 C11 C12 C7 -0.3(3)
C8 C7 C12 C11 1.5(3)
C4 C7 C12 C11 -176.48(17)
C34 N33 C31 O32 6.4(3)
C34 N33 C31 C3 -176.77(16)
C2 C3 C31 O32 -134.96(19)
C4 C3 C31 O32 43.3(2)
C2 C3 C31 N33 48.1(2)
C4 C3 C31 N33 -133.69(17)
